data_7005018
loop_
_publ_author_name
'Klingele, Julia'
'Boas, John F.'
'Pilbrow, John R.'
'Moubaraki, Boujemaa'
'Murray, Keith S.'
'Berry, Kevin J.'
'Hunter, Keith A.'
'Jameson, Geoffrey B.'
'Boyd, Peter D. W.'
'Brooker, Sally'

_publ_section_title
;
 A [2 x 2] nickel(ii) grid and a copper(ii) square result from
 differing binding modes of a pyrazine-based diamide ligand.
;
_journal_issue 6
_journal_name_full 'Dalton transactions (Cambridge, England : 2003)'
_journal_page_first 633
_journal_page_last 645
_journal_paper_doi 10.1039/b614796h
_journal_year 2007
_chemical_formula_sum 'C20 H20 N6 O2'
_chemical_formula_weight 376.42
_chemical_name_systematic
;
?
;
_space_group_IT_number 14
_symmetry_cell_setting monoclinic
_symmetry_space_group_name_Hall '-P 2yn'
_symmetry_space_group_name_H-M 'P 1 21/n 1'
_atom_sites_solution_hydrogens geom
_atom_sites_solution_primary direct
_atom_sites_solution_secondary difmap
_audit_creation_method SHELXL-97
_cell_angle_alpha 90.00
_cell_angle_beta 93.204(2)
_cell_angle_gamma 90.00
_cell_formula_units_Z 4
_cell_length_a 5.0400(2)
_cell_length_b 20.6432(6)
_cell_length_c 17.8496(2)
_cell_measurement_reflns_used 3019
_cell_measurement_temperature 83(2)
_cell_measurement_theta_max 25.7
_cell_measurement_theta_min 1.5
_cell_volume 1854.20(9)
_computing_cell_refinement 'SAINT (Siemens, 1995)'
_computing_data_collection 'SMART (Siemens, 1995)'
_computing_data_reduction 'SAINT (Siemens, 1995)'
_computing_molecular_graphics 'XP in SHELXTL'
_computing_publication_material SHELXTL
_computing_structure_refinement 'SHELXL-97 (Sheldrick, 1997)'
_computing_structure_solution 'SHELXS-97 (Sheldrick, 1990)'
_diffrn_ambient_temperature 83(2)
_diffrn_measured_fraction_theta_full 0.992
_diffrn_measured_fraction_theta_max 0.992
_diffrn_measurement_device_type 'Bruker SMART area detector'
_diffrn_measurement_method '\w scans'
_diffrn_radiation_monochromator graphite
_diffrn_radiation_source 'fine-focus sealed tube'
_diffrn_radiation_type MoK\a
_diffrn_radiation_wavelength 0.71073
_diffrn_reflns_av_R_equivalents 0.0765
_diffrn_reflns_av_sigmaI/netI 0.0924
_diffrn_reflns_limit_h_max 6
_diffrn_reflns_limit_h_min -5
_diffrn_reflns_limit_k_max 24
_diffrn_reflns_limit_k_min -25
_diffrn_reflns_limit_l_max 21
_diffrn_reflns_limit_l_min -20
_diffrn_reflns_number 10187
_diffrn_reflns_theta_full 25.69
_diffrn_reflns_theta_max 25.69
_diffrn_reflns_theta_min 1.51
_exptl_absorpt_coefficient_mu 0.092
_exptl_absorpt_correction_T_max 1.00
_exptl_absorpt_correction_T_min 0.79
_exptl_absorpt_correction_type 'Semi-empirical (SADABS)'
_exptl_crystal_colour colourless
_exptl_crystal_density_diffrn 1.348
_exptl_crystal_density_method 'not measured'
_exptl_crystal_description needle
_exptl_crystal_F_000 792
_exptl_crystal_size_max 0.26
_exptl_crystal_size_mid 0.06
_exptl_crystal_size_min 0.05
_refine_diff_density_max 0.256
_refine_diff_density_min -0.279
_refine_diff_density_rms 0.063
_refine_ls_extinction_method none
_refine_ls_goodness_of_fit_ref 1.063
_refine_ls_hydrogen_treatment mixed
_refine_ls_matrix_type full
_refine_ls_number_parameters 261
_refine_ls_number_reflns 3494
_refine_ls_number_restraints 0
_refine_ls_restrained_S_all 1.063
_refine_ls_R_factor_all 0.1226
_refine_ls_R_factor_gt 0.0604
_refine_ls_shift/su_max 0.000
_refine_ls_shift/su_mean 0.000
_refine_ls_structure_factor_coef Fsqd
_refine_ls_weighting_details 'calc w=1/[\s^2^(Fo^2^)+(0.0416P)^2^+0.6889P] where P=(Fo^2^+2Fc^2^)/3'
_refine_ls_weighting_scheme calc
_refine_ls_wR_factor_gt 0.1066
_refine_ls_wR_factor_ref 0.1315
_reflns_number_gt 2135
_reflns_number_total 3494
_reflns_threshold_expression >2sigma(I)
_cod_data_source_file b614796h.txt
_cod_data_source_block h2l6d
_cod_depositor_comments
;
The following automatic conversions were performed:
'_symmetry_cell_setting' value 'Monoclinic' changed to 'monoclinic'
according to '/home/saulius/struct/CIF-dictionaries/cif_core.dic'
dictionary named 'cif_core.dic' version 2.4.1 from 2010-06-29.

Automatic conversion script
Id: cif_fix_enum 1527 2010-12-29 10:47:43Z saulius 
;
_cod_original_sg_symbol_H-M P2(1)/n
_cod_database_code 7005018

loop_
_symmetry_equiv_pos_as_xyz
'x, y, z'
'-x+1/2, y+1/2, -z+1/2'
'-x, -y, -z'
'x-1/2, -y-1/2, z-1/2'

loop_
_atom_site_label
_atom_site_type_symbol
_atom_site_fract_x
_atom_site_fract_y
_atom_site_fract_z
_atom_site_U_iso_or_equiv
_atom_site_adp_type
_atom_site_occupancy
_atom_site_symmetry_multiplicity
_atom_site_calc_flag
_atom_site_refinement_flags
_atom_site_disorder_assembly
_atom_site_disorder_group
O1 O -0.4473(4) 0.46978(9) -0.29083(10) 0.0242(5) Uani 1 1 d . . .
O2 O -0.3928(4) 0.37436(9) -0.17534(10) 0.0234(5) Uani 1 1 d . . .
N1 N -0.3392(5) 0.33748(11) -0.41068(12) 0.0217(6) Uani 1 1 d . . .
N2 N -0.6993(4) 0.43577(12) -0.39220(13) 0.0188(6) Uani 1 1 d . . .
H2B H -0.721(6) 0.4094(14) -0.4293(16) 0.024(8) Uiso 1 1 d . . .
N3 N -1.0876(4) 0.62607(11) -0.45371(13) 0.0226(6) Uani 1 1 d . . .
N4 N 0.0209(5) 0.30153(11) -0.29250(13) 0.0228(6) Uani 1 1 d . . .
N5 N 0.0532(5) 0.39330(12) -0.17060(13) 0.0222(6) Uani 1 1 d . . .
H5A H 0.210(8) 0.3867(17) -0.1896(19) 0.061(12) Uiso 1 1 d . . .
N6 N 0.0004(5) 0.35596(13) 0.08455(13) 0.0322(7) Uani 1 1 d . . .
C1 C -0.1689(6) 0.28825(13) -0.41688(16) 0.0231(7) Uani 1 1 d . . .
H1 H -0.1749 0.2637 -0.4620 0.028 Uiso 1 1 calc R . .
C2 C 0.0148(6) 0.27212(14) -0.35988(16) 0.0244(7) Uani 1 1 d . . .
H2 H 0.1412 0.2392 -0.3684 0.029 Uiso 1 1 calc R . .
C3 C -0.1592(5) 0.34885(13) -0.28415(15) 0.0182(6) Uani 1 1 d . . .
C4 C -0.3313(5) 0.36885(13) -0.34454(15) 0.0170(6) Uani 1 1 d . . .
C5 C -0.4984(5) 0.42887(13) -0.33999(15) 0.0187(6) Uani 1 1 d . . .
C6 C -0.8623(5) 0.49435(13) -0.39225(16) 0.0207(7) Uani 1 1 d . . .
H6A H -0.9129 0.5033 -0.3405 0.025 Uiso 1 1 calc R . .
H6B H -1.0275 0.4870 -0.4238 0.025 Uiso 1 1 calc R . .
C7 C -0.7171(6) 0.55313(13) -0.42193(16) 0.0223(7) Uani 1 1 d . . .
H7A H -0.5377 0.5560 -0.3966 0.027 Uiso 1 1 calc R . .
H7B H -0.6957 0.5478 -0.4764 0.027 Uiso 1 1 calc R . .
C8 C -0.8681(5) 0.61497(13) -0.40862(15) 0.0190(6) Uani 1 1 d . . .
C9 C -0.7857(6) 0.65726(14) -0.35111(15) 0.0237(7) Uani 1 1 d . . .
H9 H -0.6322 0.6476 -0.3198 0.028 Uiso 1 1 calc R . .
C10 C -0.9280(6) 0.71323(14) -0.33980(15) 0.0254(7) Uani 1 1 d . . .
H10 H -0.8716 0.7430 -0.3016 0.031 Uiso 1 1 calc R . .
C11 C -1.1538(6) 0.72509(14) -0.38516(16) 0.0259(7) Uani 1 1 d . . .
H11 H -1.2573 0.7629 -0.3785 0.031 Uiso 1 1 calc R . .
C12 C -1.2255(6) 0.68040(14) -0.44052(16) 0.0259(7) Uani 1 1 d . . .
H12 H -1.3821 0.6886 -0.4712 0.031 Uiso 1 1 calc R . .
C13 C -0.1760(6) 0.37466(13) -0.20507(15) 0.0191(6) Uani 1 1 d . . .
C14 C 0.0698(6) 0.41378(14) -0.09184(14) 0.0225(7) Uani 1 1 d . . .
H14A H -0.1097 0.4260 -0.0769 0.027 Uiso 1 1 calc R . .
H14B H 0.1848 0.4526 -0.0865 0.027 Uiso 1 1 calc R . .
C15 C 0.1814(6) 0.36067(14) -0.03907(15) 0.0262(7) Uani 1 1 d . . .
H15A H 0.0712 0.3212 -0.0458 0.031 Uiso 1 1 calc R . .
H15B H 0.3644 0.3498 -0.0523 0.031 Uiso 1 1 calc R . .
C16 C 0.1853(6) 0.38177(14) 0.04194(15) 0.0217(7) Uani 1 1 d . . .
C17 C 0.3713(6) 0.42659(15) 0.07050(16) 0.0297(7) Uani 1 1 d . . .
H17 H 0.5018 0.4433 0.0393 0.036 Uiso 1 1 calc R . .
C18 C 0.3656(6) 0.44662(15) 0.14427(16) 0.0329(8) Uani 1 1 d . . .
H18 H 0.4889 0.4778 0.1641 0.039 Uiso 1 1 calc R . .
C19 C 0.1773(6) 0.42036(15) 0.18841(16) 0.0281(7) Uani 1 1 d . . .
H19 H 0.1686 0.4326 0.2395 0.034 Uiso 1 1 calc R . .
C20 C 0.0020(7) 0.37584(16) 0.15627(17) 0.0360(8) Uani 1 1 d . . .
H20 H -0.1271 0.3579 0.1870 0.043 Uiso 1 1 calc R . .

loop_
_atom_site_aniso_label
_atom_site_aniso_U_11
_atom_site_aniso_U_22
_atom_site_aniso_U_33
_atom_site_aniso_U_23
_atom_site_aniso_U_13
_atom_site_aniso_U_12
O1 0.0274(12) 0.0238(11) 0.0208(11) -0.0037(9) -0.0044(9) 0.0033(9)
O2 0.0153(11) 0.0304(12) 0.0248(11) 0.0043(9) 0.0031(9) 0.0005(9)
N1 0.0222(13) 0.0210(14) 0.0215(13) -0.0003(11) -0.0013(11) 0.0012(11)
N2 0.0152(13) 0.0201(14) 0.0209(14) -0.0020(11) -0.0016(11) 0.0032(10)
N3 0.0177(13) 0.0229(14) 0.0272(14) -0.0001(11) 0.0005(11) -0.0004(11)
N4 0.0192(13) 0.0245(14) 0.0247(14) 0.0039(11) 0.0004(11) 0.0033(11)
N5 0.0143(14) 0.0329(16) 0.0190(13) -0.0021(11) -0.0022(11) 0.0002(11)
N6 0.0335(16) 0.0411(18) 0.0221(14) -0.0052(12) 0.0022(12) -0.0078(13)
C1 0.0258(17) 0.0216(16) 0.0216(16) -0.0064(13) -0.0003(13) 0.0012(13)
C2 0.0254(17) 0.0202(16) 0.0276(17) 0.0007(13) 0.0009(14) 0.0055(13)
C3 0.0149(15) 0.0180(15) 0.0215(15) 0.0013(12) -0.0004(12) -0.0019(12)
C4 0.0148(15) 0.0171(15) 0.0188(15) 0.0012(12) -0.0014(12) -0.0012(11)
C5 0.0192(15) 0.0205(16) 0.0163(15) 0.0031(13) 0.0007(12) -0.0001(12)
C6 0.0173(15) 0.0197(16) 0.0249(16) 0.0013(12) -0.0014(13) 0.0018(12)
C7 0.0203(16) 0.0214(16) 0.0250(16) 0.0005(13) 0.0002(13) 0.0052(13)
C8 0.0180(15) 0.0184(16) 0.0209(15) 0.0049(12) 0.0043(12) -0.0016(12)
C9 0.0214(16) 0.0265(17) 0.0227(16) 0.0025(13) -0.0033(13) 0.0001(14)
C10 0.0265(17) 0.0270(18) 0.0223(16) -0.0064(13) -0.0030(14) -0.0013(14)
C11 0.0245(17) 0.0215(17) 0.0311(18) -0.0059(13) -0.0024(14) 0.0057(13)
C12 0.0211(17) 0.0257(17) 0.0303(17) -0.0017(14) -0.0034(13) 0.0052(13)
C13 0.0195(16) 0.0169(15) 0.0208(15) 0.0050(12) -0.0006(13) 0.0029(12)
C14 0.0209(16) 0.0294(18) 0.0170(15) -0.0045(13) 0.0001(12) -0.0010(13)
C15 0.0307(18) 0.0252(18) 0.0225(16) -0.0022(13) -0.0001(14) -0.0008(14)
C16 0.0230(16) 0.0230(16) 0.0190(15) 0.0003(13) 0.0014(13) 0.0042(13)
C17 0.0294(18) 0.0351(19) 0.0252(17) -0.0037(14) 0.0051(14) -0.0101(15)
C18 0.037(2) 0.0344(19) 0.0271(18) -0.0037(15) -0.0020(15) -0.0074(16)
C19 0.0338(19) 0.0326(19) 0.0178(16) -0.0071(14) 0.0019(14) -0.0019(15)
C20 0.041(2) 0.043(2) 0.0245(18) -0.0028(15) 0.0078(15) -0.0103(17)

loop_
_atom_type_symbol
_atom_type_description
_atom_type_scat_dispersion_real
_atom_type_scat_dispersion_imag
_atom_type_scat_source
C C 0.0033 0.0016 'International Tables Vol C Tables 4.2.6.8 and 6.1.1.4'
H H 0.0000 0.0000 'International Tables Vol C Tables 4.2.6.8 and 6.1.1.4'
N N 0.0061 0.0033 'International Tables Vol C Tables 4.2.6.8 and 6.1.1.4'
O O 0.0106 0.0060 'International Tables Vol C Tables 4.2.6.8 and 6.1.1.4'

loop_
_geom_angle_atom_site_label_1
_geom_angle_atom_site_label_2
_geom_angle_atom_site_label_3
_geom_angle
_geom_angle_site_symmetry_1
_geom_angle_site_symmetry_3
_geom_angle_publ_flag
C1 N1 C4 116.8(2) . . ?
C5 N2 C6 119.3(2) . . ?
C12 N3 C8 116.8(2) . . ?
C2 N4 C3 116.3(2) . . ?
C13 N5 C14 121.8(3) . . ?
C20 N6 C16 116.8(3) . . ?
N1 C1 C2 122.0(3) . . ?
N4 C2 C1 122.1(3) . . ?
N4 C3 C4 121.2(2) . . ?
N4 C3 C13 115.5(2) . . ?
C4 C3 C13 123.1(2) . . ?
N1 C4 C3 121.2(2) . . ?
N1 C4 C5 117.1(2) . . ?
C3 C4 C5 121.6(2) . . ?
O1 C5 N2 122.6(3) . . ?
O1 C5 C4 120.5(2) . . ?
N2 C5 C4 116.9(2) . . ?
N2 C6 C7 112.2(2) . . ?
C8 C7 C6 111.2(2) . . ?
N3 C8 C9 122.2(3) . . ?
N3 C8 C7 116.9(2) . . ?
C9 C8 C7 120.9(3) . . ?
C10 C9 C8 119.8(3) . . ?
C9 C10 C11 118.7(3) . . ?
C10 C11 C12 118.3(3) . . ?
N3 C12 C11 124.2(3) . . ?
O2 C13 N5 124.3(3) . . ?
O2 C13 C3 119.5(2) . . ?
N5 C13 C3 116.0(2) . . ?
N5 C14 C15 112.5(2) . . ?
C16 C15 C14 111.6(2) . . ?
N6 C16 C17 122.0(3) . . ?
N6 C16 C15 117.1(3) . . ?
C17 C16 C15 121.0(3) . . ?
C18 C17 C16 119.8(3) . . ?
C19 C18 C17 118.6(3) . . ?
C20 C19 C18 118.1(3) . . ?
N6 C20 C19 124.8(3) . . ?

loop_
_geom_bond_atom_site_label_1
_geom_bond_atom_site_label_2
_geom_bond_distance
_geom_bond_site_symmetry_2
_geom_bond_publ_flag
O1 C5 1.235(3) . ?
O2 C13 1.241(3) . ?
N1 C1 1.339(3) . ?
N1 C4 1.345(3) . ?
N2 C5 1.345(3) . ?
N2 C6 1.462(3) . ?
N3 C12 1.347(3) . ?
N3 C8 1.351(3) . ?
N4 C2 1.346(3) . ?
N4 C3 1.348(3) . ?
N5 C13 1.335(3) . ?
N5 C14 1.466(3) . ?
N6 C20 1.344(4) . ?
N6 C16 1.345(4) . ?
C1 C2 1.378(4) . ?
C3 C4 1.407(3) . ?
C3 C13 1.515(4) . ?
C4 C5 1.503(4) . ?
C6 C7 1.527(4) . ?
C7 C8 1.512(4) . ?
C8 C9 1.393(4) . ?
C9 C10 1.381(4) . ?
C10 C11 1.381(4) . ?
C11 C12 1.385(4) . ?
C14 C15 1.532(4) . ?
C15 C16 1.509(4) . ?
C16 C17 1.393(4) . ?
C17 C18 1.382(4) . ?
C18 C19 1.378(4) . ?
C19 C20 1.377(4) . ?

loop_
_geom_hbond_atom_site_label_D
_geom_hbond_atom_site_label_H
_geom_hbond_atom_site_label_A
_geom_hbond_distance_DH
_geom_hbond_distance_HA
_geom_hbond_distance_DA
_geom_hbond_angle_DHA
_geom_hbond_site_symmetry_A
N2 H2B N3 0.86(3) 2.37(3) 3.165(3) 155(3) 3_364
N5 H5A O2 0.89(4) 2.02(4) 2.825(3) 150(3) 1_655

loop_
_geom_torsion_atom_site_label_1
_geom_torsion_atom_site_label_2
_geom_torsion_atom_site_label_3
_geom_torsion_atom_site_label_4
_geom_torsion
_geom_torsion_site_symmetry_1
_geom_torsion_site_symmetry_2
_geom_torsion_site_symmetry_3
_geom_torsion_site_symmetry_4
_geom_torsion_publ_flag
C4 N1 C1 C2 -3.0(4) . . . . ?
C3 N4 C2 C1 -1.4(4) . . . . ?
N1 C1 C2 N4 5.2(4) . . . . ?
C2 N4 C3 C4 -4.1(4) . . . . ?
C2 N4 C3 C13 171.5(2) . . . . ?
C1 N1 C4 C3 -2.5(4) . . . . ?
C1 N1 C4 C5 173.0(2) . . . . ?
N4 C3 C4 N1 6.3(4) . . . . ?
C13 C3 C4 N1 -169.0(3) . . . . ?
N4 C3 C4 C5 -169.0(3) . . . . ?
C13 C3 C4 C5 15.7(4) . . . . ?
C6 N2 C5 O1 1.2(4) . . . . ?
C6 N2 C5 C4 -177.7(2) . . . . ?
N1 C4 C5 O1 -159.1(2) . . . . ?
C3 C4 C5 O1 16.4(4) . . . . ?
N1 C4 C5 N2 19.8(4) . . . . ?
C3 C4 C5 N2 -164.7(2) . . . . ?
C5 N2 C6 C7 74.4(3) . . . . ?
N2 C6 C7 C8 -169.8(2) . . . . ?
C12 N3 C8 C9 -0.1(4) . . . . ?
C12 N3 C8 C7 178.4(2) . . . . ?
C6 C7 C8 N3 -75.1(3) . . . . ?
C6 C7 C8 C9 103.4(3) . . . . ?
N3 C8 C9 C10 -1.2(4) . . . . ?
C7 C8 C9 C10 -179.6(3) . . . . ?
C8 C9 C10 C11 1.5(4) . . . . ?
C9 C10 C11 C12 -0.6(4) . . . . ?
C8 N3 C12 C11 1.0(4) . . . . ?
C10 C11 C12 N3 -0.7(4) . . . . ?
C14 N5 C13 O2 1.9(4) . . . . ?
C14 N5 C13 C3 -174.5(2) . . . . ?
N4 C3 C13 O2 -124.6(3) . . . . ?
C4 C3 C13 O2 50.9(4) . . . . ?
N4 C3 C13 N5 51.9(3) . . . . ?
C4 C3 C13 N5 -132.6(3) . . . . ?
C13 N5 C14 C15 101.3(3) . . . . ?
N5 C14 C15 C16 -177.5(2) . . . . ?
C20 N6 C16 C17 0.5(4) . . . . ?
C20 N6 C16 C15 -178.8(3) . . . . ?
C14 C15 C16 N6 105.5(3) . . . . ?
C14 C15 C16 C17 -73.8(4) . . . . ?
N6 C16 C17 C18 -1.2(5) . . . . ?
C15 C16 C17 C18 178.0(3) . . . . ?
C16 C17 C18 C19 1.3(5) . . . . ?
C17 C18 C19 C20 -0.7(5) . . . . ?
C16 N6 C20 C19 0.2(5) . . . . ?
C18 C19 C20 N6 -0.1(5) . . . . ?

loop_
_cod_related_entry_id
_cod_related_entry_database
_cod_related_entry_code
1 ChemSpider 21144055
